data_4334654
loop_
_publ_author_name
'Li-Yi Zhang'
'Liang-Jin Xu'
'Xu Zhang'
'Jin-Yun Wang'
'Jia Li'
'Zhong-Ning Chen'

_publ_section_title
;
 Spectroscopic and Phosphorescent Modulation in Triphosphine-Supported
 PtAg2 Heterotrinuclear Alkynyl Complexes
;
_journal_name_full 'Inorganic Chemistry'
_journal_page_first 5167
_journal_page_last 5175
_journal_paper_doi 10.1021/ic4000457
_journal_volume 52
_journal_year 2013
_chemical_formula_sum 'C92 H92 Ag2 Cl2 O16 P6 Pt'
_chemical_formula_weight 2121.21
_chemical_name_systematic
; 
 ? 
;
_space_group_IT_number 2
_symmetry_cell_setting triclinic
_symmetry_space_group_name_Hall '-P 1'
_symmetry_space_group_name_H-M 'P -1'
_atom_sites_solution_hydrogens geom
_atom_sites_solution_primary direct
_atom_sites_solution_secondary difmap
_audit_creation_method SHELXL-97
_cell_angle_alpha 108.749(4)
_cell_angle_beta 102.47
_cell_angle_gamma 109.671(2)
_cell_formula_units_Z 1
_cell_length_a 12.535(5)
_cell_length_b 13.624(5)
_cell_length_c 16.041(6)
_cell_measurement_temperature 293(2)
_cell_volume 2275.6(15)
_computing_structure_refinement 'SHELXL-97 (Sheldrick, 1997)'
_computing_structure_solution 'SHELXS-97 (Sheldrick, 1990)'
_diffrn_ambient_temperature 293(2)
_diffrn_measured_fraction_theta_full 0.966
_diffrn_measured_fraction_theta_max 0.966
_diffrn_radiation_monochromator graphite
_diffrn_radiation_source 'fine-focus sealed tube'
_diffrn_radiation_type MoK\a
_diffrn_radiation_wavelength 0.71073
_diffrn_reflns_av_R_equivalents 0.0620
_diffrn_reflns_av_sigmaI/netI 0.0954
_diffrn_reflns_limit_h_max 14
_diffrn_reflns_limit_h_min -14
_diffrn_reflns_limit_k_max 16
_diffrn_reflns_limit_k_min -16
_diffrn_reflns_limit_l_max 19
_diffrn_reflns_limit_l_min -19
_diffrn_reflns_number 16677
_diffrn_reflns_theta_full 25.00
_diffrn_reflns_theta_max 25.00
_diffrn_reflns_theta_min 2.35
_exptl_absorpt_coefficient_mu 2.187
_exptl_absorpt_correction_T_max 0.7780
_exptl_absorpt_correction_T_min 0.5252
_exptl_absorpt_correction_type multi-scan
_exptl_crystal_density_diffrn 1.548
_exptl_crystal_F_000 1068
_exptl_crystal_size_max 0.25
_exptl_crystal_size_mid 0.20
_exptl_crystal_size_min 0.18
_refine_diff_density_max 1.675
_refine_diff_density_min -1.266
_refine_diff_density_rms 0.131
_refine_ls_extinction_method none
_refine_ls_goodness_of_fit_ref 0.930
_refine_ls_hydrogen_treatment constr
_refine_ls_matrix_type full
_refine_ls_number_parameters 538
_refine_ls_number_reflns 7746
_refine_ls_number_restraints 0
_refine_ls_restrained_S_all 0.930
_refine_ls_R_factor_all 0.0589
_refine_ls_R_factor_gt 0.0491
_refine_ls_shift/su_max 0.000
_refine_ls_shift/su_mean 0.000
_refine_ls_structure_factor_coef Fsqd
_refine_ls_weighting_details 'calc w=1/[\s^2^(Fo^2^)+(0.0470P)^2^+0.0000P] where P=(Fo^2^+2Fc^2^)/3'
_refine_ls_weighting_scheme calc
_refine_ls_wR_factor_gt 0.1089
_refine_ls_wR_factor_ref 0.1129
_reflns_number_gt 6027
_reflns_number_total 7746
_reflns_threshold_expression >2sigma(I)
_cod_data_source_file ic4000457_si_002_07.cif
_cod_data_source_block 9_2(acetone)
_cod_original_cell_volume 2275.5(15)
_cod_database_code 4334654

loop_
_symmetry_equiv_pos_as_xyz
'x, y, z'
'-x, -y, -z'

loop_
_atom_site_label
_atom_site_type_symbol
_atom_site_fract_x
_atom_site_fract_y
_atom_site_fract_z
_atom_site_U_iso_or_equiv
_atom_site_adp_type
_atom_site_occupancy
_atom_site_symmetry_multiplicity
_atom_site_calc_flag
_atom_site_refinement_flags
Pt1 Pt 0.0000 0.0000 0.0000 0.03147(11) Uani 1 2 d S
Ag1 Ag 0.22074(5) 0.09032(4) 0.16948(3) 0.05020(16) Uani 1 1 d .
P1 P 0.24246(15) -0.08409(14) 0.10188(11) 0.0403(4) Uani 1 1 d .
P2 P -0.01852(13) -0.18531(13) -0.04625(10) 0.0320(3) Uani 1 1 d .
P3 P 0.23046(14) 0.28080(14) 0.23533(11) 0.0372(4) Uani 1 1 d .
O1 O 0.1486(6) -0.1619(5) -0.4671(4) 0.0801(18) Uani 1 1 d .
O2 O 0.2201(7) 0.0366(6) -0.4764(4) 0.109(3) Uani 1 1 d .
O3 O 0.2015(6) 0.2202(5) -0.3539(4) 0.097(2) Uani 1 1 d .
C1 C 0.1331(5) -0.1796(5) -0.0197(4) 0.0374(14) Uani 1 1 d .
H1A H 0.1676 -0.1556 -0.0624 0.045 Uiso 1 1 calc R
H1B H 0.1245 -0.2572 -0.0336 0.045 Uiso 1 1 calc R
C2 C 0.0848(5) 0.2733(5) 0.1732(4) 0.0351(14) Uani 1 1 d .
H2A H 0.0269 0.2437 0.2008 0.042 Uiso 1 1 calc R
H2B H 0.0960 0.3512 0.1848 0.042 Uiso 1 1 calc R
C3 C 0.3865(6) -0.0753(6) 0.0913(4) 0.0483(17) Uani 1 1 d .
C4 C 0.3986(7) -0.1591(8) 0.0252(6) 0.080(3) Uani 1 1 d .
H4A H 0.3290 -0.2233 -0.0210 0.096 Uiso 1 1 calc R
C5 C 0.5111(8) -0.1516(10) 0.0246(7) 0.101(3) Uani 1 1 d .
H5A H 0.5158 -0.2116 -0.0204 0.121 Uiso 1 1 calc R
C6 C 0.6118(10) -0.0608(11) 0.0868(8) 0.113(4) Uani 1 1 d .
H6A H 0.6871 -0.0580 0.0873 0.136 Uiso 1 1 calc R
C7 C 0.6049(8) 0.0300(10) 0.1511(8) 0.113(4) Uani 1 1 d .
H7A H 0.6755 0.0961 0.1933 0.136 Uiso 1 1 calc R
C8 C 0.4890(7) 0.0228(8) 0.1529(6) 0.080(3) Uani 1 1 d .
H8A H 0.4836 0.0843 0.1955 0.096 Uiso 1 1 calc R
C9 C 0.2124(5) -0.1667(6) 0.1684(4) 0.0468(17) Uani 1 1 d .
C10 C 0.2175(8) -0.2726(7) 0.1455(6) 0.076(3) Uani 1 1 d .
H10A H 0.2424 -0.3003 0.0959 0.091 Uiso 1 1 calc R
C11 C 0.1863(9) -0.3371(8) 0.1952(6) 0.088(3) Uani 1 1 d .
H11A H 0.1878 -0.4085 0.1775 0.106 Uiso 1 1 calc R
C12 C 0.1539(9) -0.2977(9) 0.2685(7) 0.090(3) Uani 1 1 d .
H12A H 0.1314 -0.3423 0.3007 0.108 Uiso 1 1 calc R
C13 C 0.1536(9) -0.1917(9) 0.2964(6) 0.091(3) Uani 1 1 d .
H13A H 0.1359 -0.1624 0.3499 0.109 Uiso 1 1 calc R
C14 C 0.1796(7) -0.1281(7) 0.2449(5) 0.064(2) Uani 1 1 d .
H14A H 0.1749 -0.0581 0.2623 0.077 Uiso 1 1 calc R
C15 C -0.1064(6) -0.2777(5) -0.0016(4) 0.0405(15) Uani 1 1 d .
C16 C -0.0814(7) -0.3636(6) 0.0111(5) 0.0583(19) Uani 1 1 d .
H16A H -0.0160 -0.3735 -0.0020 0.070 Uiso 1 1 calc R
C17 C -0.1499(8) -0.4354(7) 0.0424(6) 0.075(2) Uani 1 1 d .
H17A H -0.1265 -0.4876 0.0571 0.090 Uiso 1 1 calc R
C18 C -0.2539(9) -0.4284(7) 0.0515(6) 0.083(3) Uani 1 1 d .
H18A H -0.3045 -0.4804 0.0680 0.100 Uiso 1 1 calc R
C19 C -0.2846(7) -0.3458(7) 0.0365(5) 0.068(2) Uani 1 1 d .
H19A H -0.3552 -0.3417 0.0428 0.081 Uiso 1 1 calc R
C20 C -0.2093(6) -0.2698(6) 0.0123(4) 0.0503(17) Uani 1 1 d .
H20A H -0.2274 -0.2116 0.0049 0.060 Uiso 1 1 calc R
C21 C 0.2499(6) 0.3483(5) 0.3593(4) 0.0446(16) Uani 1 1 d .
C22 C 0.1828(8) 0.4036(7) 0.3909(5) 0.071(2) Uani 1 1 d .
H22A H 0.1185 0.4012 0.3472 0.085 Uiso 1 1 calc R
C23 C 0.2095(10) 0.4633(8) 0.4874(6) 0.089(3) Uani 1 1 d .
H23A H 0.1637 0.5007 0.5076 0.107 Uiso 1 1 calc R
C24 C 0.3014(9) 0.4662(8) 0.5506(6) 0.084(3) Uani 1 1 d .
H24A H 0.3203 0.5064 0.6150 0.101 Uiso 1 1 calc R
C25 C 0.3670(9) 0.4102(9) 0.5204(6) 0.099(3) Uani 1 1 d .
H25A H 0.4301 0.4122 0.5649 0.119 Uiso 1 1 calc R
C26 C 0.3428(8) 0.3504(8) 0.4255(5) 0.075(2) Uani 1 1 d .
H26A H 0.3884 0.3121 0.4065 0.090 Uiso 1 1 calc R
C27 C 0.3481(6) 0.3920(5) 0.2242(4) 0.0432(16) Uani 1 1 d .
C28 C 0.4393(6) 0.3723(7) 0.1998(5) 0.062(2) Uani 1 1 d .
H28A H 0.4397 0.3009 0.1875 0.075 Uiso 1 1 calc R
C29 C 0.5317(7) 0.4580(9) 0.1933(6) 0.078(3) Uani 1 1 d .
H29A H 0.5951 0.4447 0.1789 0.093 Uiso 1 1 calc R
C30 C 0.5294(8) 0.5606(9) 0.2079(6) 0.090(3) Uani 1 1 d .
H30A H 0.5898 0.6163 0.2010 0.107 Uiso 1 1 calc R
C31 C 0.4396(8) 0.5838(8) 0.2326(6) 0.083(3) Uani 1 1 d .
H31A H 0.4391 0.6550 0.2436 0.100 Uiso 1 1 calc R
C32 C 0.3485(7) 0.4975(6) 0.2409(5) 0.063(2) Uani 1 1 d .
H32A H 0.2871 0.5120 0.2581 0.076 Uiso 1 1 calc R
C33 C 0.0327(5) -0.0021(5) -0.1168(4) 0.0375(14) Uani 1 1 d .
C34 C 0.0515(5) -0.0053(5) -0.1885(4) 0.0388(14) Uani 1 1 d .
C35 C 0.0880(6) 0.0030(6) -0.2663(4) 0.0430(16) Uani 1 1 d .
C36 C 0.0980(6) -0.0883(6) -0.3284(4) 0.0501(17) Uani 1 1 d .
H36A H 0.0794 -0.1566 -0.3215 0.060 Uiso 1 1 calc R
C37 C 0.1362(7) -0.0765(6) -0.4013(4) 0.0566(19) Uani 1 1 d .
C38 C 0.1719(7) 0.0287(7) -0.4087(5) 0.061(2) Uani 1 1 d .
C39 C 0.1600(7) 0.1182(6) -0.3467(5) 0.059(2) Uani 1 1 d .
C40 C 0.1182(6) 0.1056(6) -0.2746(4) 0.0530(18) Uani 1 1 d .
H40A H 0.1109 0.1662 -0.2326 0.064 Uiso 1 1 calc R
C41 C 0.1100(11) -0.2694(8) -0.4635(7) 0.119(4) Uani 1 1 d .
H41A H 0.1212 -0.3224 -0.5132 0.179 Uiso 1 1 calc R
H41B H 0.0255 -0.2986 -0.4715 0.179 Uiso 1 1 calc R
H41C H 0.1569 -0.2606 -0.4035 0.179 Uiso 1 1 calc R
C42 C 0.1945(11) 0.0875(10) -0.5279(7) 0.121(4) Uani 1 1 d .
H42A H 0.2365 0.0825 -0.5715 0.182 Uiso 1 1 calc R
H42B H 0.2196 0.1671 -0.4881 0.182 Uiso 1 1 calc R
H42C H 0.1084 0.0507 -0.5625 0.182 Uiso 1 1 calc R
C43 C 0.1436(9) 0.2917(8) -0.3299(7) 0.085(3) Uani 1 1 d .
H43A H 0.1831 0.3612 -0.3364 0.128 Uiso 1 1 calc R
H43B H 0.1485 0.3108 -0.2657 0.128 Uiso 1 1 calc R
H43C H 0.0598 0.2520 -0.3712 0.128 Uiso 1 1 calc R
Cl1 Cl 0.1358(2) 0.60112(19) 0.75428(14) 0.0752(6) Uani 1 1 d .
O4 O 0.2473(11) 0.6103(11) 0.7775(13) 0.308(10) Uani 1 1 d .
O5 O 0.0716(11) 0.5186(7) 0.6664(6) 0.203(5) Uani 1 1 d .
O6 O 0.0938(16) 0.5730(8) 0.8176(7) 0.248(8) Uani 1 1 d .
O7 O 0.1386(5) 0.7090(5) 0.7642(4) 0.0756(16) Uani 1 1 d .
C44 C 0.5243(12) 0.0348(15) 0.3898(10) 0.184(7) Uani 1 1 d .
H44A H 0.4776 -0.0162 0.3242 0.276 Uiso 1 1 calc R
H44B H 0.4965 -0.0022 0.4279 0.276 Uiso 1 1 calc R
H44C H 0.6086 0.0528 0.4019 0.276 Uiso 1 1 calc R
C45 C 0.5088(13) 0.1434(14) 0.4135(11) 0.134(5) Uani 1 1 d .
C46 C 0.5771(17) 0.2271(16) 0.5111(12) 0.267(12) Uani 1 1 d .
H46A H 0.5601 0.2928 0.5222 0.400 Uiso 1 1 calc R
H46B H 0.6625 0.2511 0.5238 0.400 Uiso 1 1 calc R
H46C H 0.5539 0.1928 0.5521 0.400 Uiso 1 1 calc R
O8 O 0.4419(11) 0.1480(10) 0.3531(6) 0.184(5) Uani 1 1 d .

loop_
_atom_site_aniso_label
_atom_site_aniso_U_11
_atom_site_aniso_U_22
_atom_site_aniso_U_33
_atom_site_aniso_U_23
_atom_site_aniso_U_13
_atom_site_aniso_U_12
Pt1 0.03472(19) 0.03835(19) 0.02340(17) 0.01042(14) 0.01250(13) 0.01979(15)
Ag1 0.0558(3) 0.0461(3) 0.0395(3) 0.0062(2) 0.0051(2) 0.0313(3)
P1 0.0384(9) 0.0459(9) 0.0310(8) 0.0072(7) 0.0060(7) 0.0253(8)
P2 0.0329(8) 0.0376(8) 0.0268(8) 0.0114(7) 0.0097(6) 0.0198(7)
P3 0.0377(9) 0.0394(8) 0.0298(8) 0.0083(7) 0.0077(7) 0.0208(7)
O1 0.135(5) 0.077(4) 0.058(3) 0.027(3) 0.065(4) 0.062(4)
O2 0.200(8) 0.140(6) 0.097(5) 0.091(5) 0.119(5) 0.120(6)
O3 0.154(6) 0.076(4) 0.107(5) 0.054(4) 0.099(5) 0.054(4)
C1 0.037(3) 0.040(3) 0.033(3) 0.008(3) 0.011(3) 0.023(3)
C2 0.041(3) 0.036(3) 0.028(3) 0.011(3) 0.013(3) 0.019(3)
C3 0.038(4) 0.057(4) 0.042(4) 0.014(3) 0.011(3) 0.022(3)
C4 0.047(5) 0.089(6) 0.091(6) 0.016(5) 0.029(5) 0.035(5)
C5 0.055(6) 0.131(9) 0.096(7) 0.017(6) 0.032(5) 0.045(6)
C6 0.070(7) 0.165(12) 0.122(10) 0.051(9) 0.051(7) 0.070(8)
C7 0.036(5) 0.135(10) 0.124(9) 0.045(8) 0.004(6) 0.014(6)
C8 0.055(5) 0.085(6) 0.079(6) 0.024(5) 0.014(5) 0.025(5)
C9 0.035(3) 0.058(4) 0.035(3) 0.009(3) 0.001(3) 0.024(3)
C10 0.113(7) 0.077(6) 0.064(5) 0.034(5) 0.029(5) 0.070(6)
C11 0.124(9) 0.088(7) 0.074(6) 0.045(6) 0.028(6) 0.065(6)
C12 0.095(7) 0.106(8) 0.072(6) 0.050(6) 0.022(6) 0.041(6)
C13 0.091(7) 0.120(8) 0.066(6) 0.043(6) 0.038(5) 0.040(7)
C14 0.069(5) 0.074(5) 0.050(4) 0.021(4) 0.031(4) 0.032(4)
C15 0.044(4) 0.040(3) 0.030(3) 0.012(3) 0.010(3) 0.015(3)
C16 0.059(5) 0.051(4) 0.067(5) 0.028(4) 0.024(4) 0.022(4)
C17 0.087(7) 0.057(5) 0.077(6) 0.038(5) 0.020(5) 0.024(5)
C18 0.103(8) 0.064(5) 0.067(6) 0.033(5) 0.043(5) 0.009(5)
C19 0.065(5) 0.062(5) 0.068(5) 0.025(4) 0.040(4) 0.014(4)
C20 0.052(4) 0.057(4) 0.041(4) 0.021(3) 0.023(3) 0.020(4)
C21 0.054(4) 0.044(3) 0.030(3) 0.013(3) 0.013(3) 0.020(3)
C22 0.087(6) 0.083(6) 0.032(4) 0.009(4) 0.014(4) 0.047(5)
C23 0.126(9) 0.099(7) 0.045(5) 0.019(5) 0.036(6) 0.059(7)
C24 0.106(8) 0.088(6) 0.039(5) 0.022(5) 0.024(5) 0.027(6)
C25 0.086(7) 0.140(9) 0.042(5) 0.033(6) -0.007(5) 0.043(7)
C26 0.078(6) 0.115(7) 0.039(4) 0.032(4) 0.014(4) 0.056(5)
C27 0.036(3) 0.046(4) 0.031(3) 0.008(3) 0.005(3) 0.011(3)
C28 0.046(4) 0.080(5) 0.059(5) 0.025(4) 0.019(4) 0.031(4)
C29 0.046(5) 0.112(7) 0.082(6) 0.052(6) 0.030(4) 0.029(5)
C30 0.052(5) 0.106(8) 0.089(7) 0.052(6) 0.019(5) 0.007(5)
C31 0.079(6) 0.069(6) 0.102(7) 0.045(5) 0.033(6) 0.025(5)
C32 0.058(5) 0.063(5) 0.069(5) 0.028(4) 0.030(4) 0.023(4)
C33 0.023(3) 0.042(3) 0.047(4) 0.019(3) 0.013(3) 0.013(3)
C34 0.044(4) 0.045(3) 0.036(3) 0.020(3) 0.020(3) 0.024(3)
C35 0.044(4) 0.052(4) 0.031(3) 0.018(3) 0.014(3) 0.018(3)
C36 0.067(5) 0.057(4) 0.041(4) 0.023(3) 0.030(3) 0.034(4)
C37 0.079(5) 0.061(4) 0.041(4) 0.019(4) 0.033(4) 0.040(4)
C38 0.083(6) 0.079(5) 0.044(4) 0.034(4) 0.041(4) 0.040(5)
C39 0.080(5) 0.058(4) 0.056(4) 0.032(4) 0.044(4) 0.031(4)
C40 0.064(5) 0.052(4) 0.041(4) 0.014(3) 0.025(3) 0.025(4)
C41 0.216(14) 0.084(7) 0.100(8) 0.037(6) 0.102(9) 0.088(8)
C42 0.173(12) 0.134(10) 0.077(7) 0.045(7) 0.079(8) 0.068(9)
C43 0.105(8) 0.079(6) 0.110(7) 0.065(6) 0.052(6) 0.051(6)
Cl1 0.0953(16) 0.0741(13) 0.0574(12) 0.0110(11) 0.0221(11) 0.0585(13)
O4 0.161(11) 0.226(13) 0.47(2) 0.042(14) 0.029(13) 0.160(11)
O5 0.307(14) 0.110(6) 0.094(6) -0.014(5) 0.007(7) 0.080(8)
O6 0.59(3) 0.135(7) 0.172(9) 0.121(7) 0.224(13) 0.219(12)
O7 0.082(4) 0.072(4) 0.087(4) 0.036(3) 0.040(3) 0.042(3)
C44 0.120(12) 0.26(2) 0.164(15) 0.112(15) 0.022(11) 0.075(14)
C45 0.118(11) 0.157(13) 0.117(12) 0.038(11) 0.023(9) 0.083(10)
C46 0.25(2) 0.25(2) 0.183(18) 0.013(17) -0.034(17) 0.113(18)
O8 0.234(13) 0.248(12) 0.091(7) 0.039(7) 0.036(7) 0.173(11)

loop_
_atom_type_symbol
_atom_type_description
_atom_type_scat_dispersion_real
_atom_type_scat_dispersion_imag
_atom_type_scat_source
C C 0.0033 0.0016 'International Tables Vol C Tables 4.2.6.8 and 6.1.1.4'
H H 0.0000 0.0000 'International Tables Vol C Tables 4.2.6.8 and 6.1.1.4'
O O 0.0106 0.0060 'International Tables Vol C Tables 4.2.6.8 and 6.1.1.4'
P P 0.1023 0.0942 'International Tables Vol C Tables 4.2.6.8 and 6.1.1.4'
Cl Cl 0.1484 0.1585 'International Tables Vol C Tables 4.2.6.8 and 6.1.1.4'
Ag Ag -0.8971 1.1015 'International Tables Vol C Tables 4.2.6.8 and 6.1.1.4'
Pt Pt -1.7033 8.3905 'International Tables Vol C Tables 4.2.6.8 and 6.1.1.4'

loop_
_geom_angle_atom_site_label_1
_geom_angle_atom_site_label_2
_geom_angle_atom_site_label_3
_geom_angle
_geom_angle_site_symmetry_1
_geom_angle_site_symmetry_3
C33 Pt1 C33 180.0(6) . 2
C33 Pt1 P2 88.04(17) . .
C33 Pt1 P2 91.96(17) 2 .
C33 Pt1 P2 91.96(17) . 2
C33 Pt1 P2 88.04(17) 2 2
P2 Pt1 P2 180.00(7) . 2
C33 Pt1 Ag1 114.78(16) . .
C33 Pt1 Ag1 65.22(16) 2 .
P2 Pt1 Ag1 92.00(4) . .
P2 Pt1 Ag1 88.00(4) 2 .
C33 Pt1 Ag1 65.22(16) . 2
C33 Pt1 Ag1 114.78(16) 2 2
P2 Pt1 Ag1 88.00(4) . 2
P2 Pt1 Ag1 92.00(4) 2 2
Ag1 Pt1 Ag1 180.00(3) . 2
P1 Ag1 P3 170.65(6) . .
P1 Ag1 Pt1 89.80(4) . .
P3 Ag1 Pt1 94.36(4) . .
C9 P1 C3 104.7(3) . .
C9 P1 C1 105.6(3) . .
C3 P1 C1 102.8(3) . .
C9 P1 Ag1 110.2(2) . .
C3 P1 Ag1 119.7(2) . .
C1 P1 Ag1 112.6(2) . .
C15 P2 C2 102.9(3) . 2
C15 P2 C1 109.2(3) . .
C2 P2 C1 100.8(3) 2 .
C15 P2 Pt1 118.7(2) . .
C2 P2 Pt1 114.8(2) 2 .
C1 P2 Pt1 108.9(2) . .
C27 P3 C21 102.6(3) . .
C27 P3 C2 106.8(3) . .
C21 P3 C2 103.0(3) . .
C27 P3 Ag1 115.4(2) . .
C21 P3 Ag1 119.8(2) . .
C2 P3 Ag1 107.99(19) . .
C37 O1 C41 116.7(6) . .
C42 O2 C38 122.6(8) . .
C39 O3 C43 118.1(6) . .
P2 C1 P1 116.8(3) . .
P2 C2 P3 116.2(3) 2 .
C4 C3 C8 118.0(7) . .
C4 C3 P1 124.5(5) . .
C8 C3 P1 117.5(6) . .
C3 C4 C5 122.0(8) . .
C6 C5 C4 121.0(9) . .
C5 C6 C7 119.5(9) . .
C6 C7 C8 119.9(9) . .
C3 C8 C7 119.3(9) . .
C14 C9 C10 116.7(7) . .
C14 C9 P1 120.2(6) . .
C10 C9 P1 123.1(6) . .
C11 C10 C9 121.2(8) . .
C12 C11 C10 120.6(9) . .
C11 C12 C13 120.2(10) . .
C12 C13 C14 119.9(9) . .
C9 C14 C13 121.2(8) . .
C16 C15 C20 117.8(6) . .
C16 C15 P2 122.1(5) . .
C20 C15 P2 119.9(5) . .
C17 C16 C15 122.1(8) . .
C16 C17 C18 118.4(8) . .
C17 C18 C19 121.2(8) . .
C20 C19 C18 118.8(8) . .
C19 C20 C15 121.5(7) . .
C22 C21 C26 118.3(6) . .
C22 C21 P3 123.8(5) . .
C26 C21 P3 117.7(5) . .
C21 C22 C23 121.2(8) . .
C24 C23 C22 119.6(9) . .
C23 C24 C25 119.8(8) . .
C24 C25 C26 122.0(8) . .
C25 C26 C21 119.1(8) . .
C28 C27 C32 118.7(7) . .
C28 C27 P3 120.2(6) . .
C32 C27 P3 121.2(5) . .
C27 C28 C29 120.7(8) . .
C30 C29 C28 120.0(8) . .
C29 C30 C31 121.1(9) . .
C30 C31 C32 118.2(9) . .
C27 C32 C31 121.3(8) . .
C34 C33 Pt1 178.9(6) . .
C33 C34 C35 172.9(7) . .
C40 C35 C36 120.9(6) . .
C40 C35 C34 118.5(6) . .
C36 C35 C34 120.6(6) . .
C35 C36 C37 119.1(6) . .
O1 C37 C36 123.9(7) . .
O1 C37 C38 115.3(6) . .
C36 C37 C38 120.8(6) . .
O2 C38 C39 123.9(7) . .
O2 C38 C37 117.0(7) . .
C39 C38 C37 119.1(6) . .
O3 C39 C38 116.7(6) . .
O3 C39 C40 122.8(6) . .
C38 C39 C40 120.3(7) . .
C35 C40 C39 119.8(6) . .
O4 Cl1 O5 108.1(9) . .
O4 Cl1 O6 105.2(10) . .
O5 Cl1 O6 112.0(8) . .
O4 Cl1 O7 110.0(7) . .
O5 Cl1 O7 112.8(5) . .
O6 Cl1 O7 108.5(5) . .
O8 C45 C46 129.3(17) . .
O8 C45 C44 116.8(15) . .
C46 C45 C44 113.9(15) . .

loop_
_geom_bond_atom_site_label_1
_geom_bond_atom_site_label_2
_geom_bond_distance
_geom_bond_site_symmetry_2
Pt1 C33 1.996(6) .
Pt1 C33 1.996(6) 2
Pt1 P2 2.3032(18) .
Pt1 P2 2.3032(18) 2
Pt1 Ag1 2.9782(10) .
Pt1 Ag1 2.9782(10) 2
Ag1 P1 2.4089(18) .
Ag1 P3 2.4155(19) .
P1 C9 1.791(7) .
P1 C3 1.817(7) .
P1 C1 1.842(6) .
P2 C15 1.817(6) .
P2 C2 1.818(5) 2
P2 C1 1.824(6) .
P3 C27 1.812(6) .
P3 C21 1.822(6) .
P3 C2 1.833(6) .
O1 C37 1.376(8) .
O1 C41 1.404(10) .
O2 C42 1.292(12) .
O2 C38 1.368(7) .
O3 C39 1.362(8) .
O3 C43 1.407(10) .
C2 P2 1.818(5) 2
C3 C4 1.364(10) .
C3 C8 1.364(10) .
C4 C5 1.381(11) .
C5 C6 1.315(13) .
C6 C7 1.375(14) .
C7 C8 1.429(12) .
C9 C14 1.377(9) .
C9 C10 1.398(9) .
C10 C11 1.384(11) .
C11 C12 1.335(12) .
C12 C13 1.369(13) .
C13 C14 1.389(11) .
C15 C16 1.372(9) .
C15 C20 1.387(9) .
C16 C17 1.372(10) .
C17 C18 1.374(12) .
C18 C19 1.376(12) .
C19 C20 1.369(9) .
C21 C22 1.379(10) .
C21 C26 1.382(10) .
C22 C23 1.397(9) .
C23 C24 1.340(12) .
C24 C25 1.361(13) .
C25 C26 1.381(11) .
C27 C28 1.366(9) .
C27 C32 1.373(10) .
C28 C29 1.392(11) .
C29 C30 1.353(12) .
C30 C31 1.370(12) .
C31 C32 1.403(10) .
C33 C34 1.213(8) .
C34 C35 1.444(8) .
C35 C40 1.378(9) .
C35 C36 1.385(8) .
C36 C37 1.391(8) .
C37 C38 1.403(10) .
C38 C39 1.380(10) .
C39 C40 1.404(9) .
Cl1 O4 1.317(10) .
Cl1 O5 1.334(8) .
Cl1 O6 1.342(9) .
Cl1 O7 1.415(6) .
C44 C45 1.496(19) .
C45 O8 1.170(14) .
C45 C46 1.450(18) .
